data_7010978
loop_
_publ_author_name
'Jos\'e A. Montes'
'Susana Rodr\'iguez'
'Dami\'an Fern\'andez'
'M. In\'es Garc\'ia-Seijo'
'Robert O. Gould'
'M. Esther Garc\'ia-Fern\'andez'

_publ_section_title
;
 Comparative structural studies on silver(I) complexes with tripodal
 polyphosphines. Crystallographic characterisation of the first
 infinite chain structures in 2 &#x2236; 1 adducts of silver(I) halides
 with 1,1,1-tris(diphenylphosphinomethyl)ethane
;
_journal_issue 6
_journal_name_full 'J. Chem. Soc., Dalton Trans.'
_journal_page_first 1110
_journal_page_last 1118
_journal_paper_doi 10.1039/b106021j
_journal_year 2002
_chemical_formula_sum 'C47 H53 Ag2 Cl2 N2 O2 P3'
_chemical_formula_weight 1057.46
_chemical_name_systematic
;
Ag(tripod)Cl.2DMF
;
_space_group_IT_number 14
_symmetry_cell_setting monoclinic
_symmetry_space_group_name_Hall '-P 2ybc'
_symmetry_space_group_name_H-M 'P 1 21/c 1'
_atom_sites_solution_hydrogens geom
_atom_sites_solution_primary direct
_atom_sites_solution_secondary difmap
_audit_creation_method SHELXL-97
_cell_angle_alpha 90.00
_cell_angle_beta 105.862(4)
_cell_angle_gamma 90.00
_cell_formula_units_Z 4
_cell_length_a 18.060(3)
_cell_length_b 14.866(3)
_cell_length_c 18.468(4)
_cell_measurement_reflns_used 905
_cell_measurement_temperature 293(2)
_cell_measurement_theta_max 27.08
_cell_measurement_theta_min 1.17
_cell_volume 4769.5(16)
_computing_cell_refinement 'BRUKER Smart'
_computing_data_collection 'BRUKER Smart'
_computing_data_reduction 'BRUKER Shelxtl'
_computing_molecular_graphics 'ORTEP-3 for Windows (Farrugia 1997)'
_computing_publication_material 'WinGX publication routines (Farrugia, 1999)'
_computing_structure_refinement 'SHELXL-97 (Sheldrick, 1997)'
_computing_structure_solution 'SHELXS-97 (Sheldrick, 1997)'
_diffrn_ambient_temperature 293(2)
_diffrn_measured_fraction_theta_full 0.938
_diffrn_measured_fraction_theta_max 0.938
_diffrn_measurement_device_type 'CCD area detector'
_diffrn_measurement_method 'omega scans'
_diffrn_radiation_monochromator graphite
_diffrn_radiation_source 'fine-focus sealed tube'
_diffrn_radiation_type MoK\a
_diffrn_radiation_wavelength 0.71073
_diffrn_reflns_av_R_equivalents 0.1558
_diffrn_reflns_av_sigmaI/netI 0.3282
_diffrn_reflns_limit_h_max 15
_diffrn_reflns_limit_h_min -23
_diffrn_reflns_limit_k_max 18
_diffrn_reflns_limit_k_min -18
_diffrn_reflns_limit_l_max 22
_diffrn_reflns_limit_l_min -21
_diffrn_reflns_number 28519
_diffrn_reflns_theta_full 27.08
_diffrn_reflns_theta_max 27.08
_diffrn_reflns_theta_min 1.17
_exptl_absorpt_coefficient_mu 1.072
_exptl_absorpt_correction_T_max 0.8821
_exptl_absorpt_correction_T_min 0.7983
_exptl_absorpt_correction_type empirical
_exptl_absorpt_process_details Sadabs
_exptl_crystal_colour colourless
_exptl_crystal_density_diffrn 1.473
_exptl_crystal_density_method 'not measured'
_exptl_crystal_description plate
_exptl_crystal_F_000 2152
_exptl_crystal_size_max 0.22
_exptl_crystal_size_mid 0.22
_exptl_crystal_size_min 0.12
_refine_diff_density_max 0.587
_refine_diff_density_min -0.686
_refine_diff_density_rms 0.115
_refine_ls_extinction_coef 0.00017(4)
_refine_ls_extinction_expression Fc^*^=kFc[1+0.001xFc^2^\l^3^/sin(2\q)]^-1/4^
_refine_ls_extinction_method SHELXL
_refine_ls_goodness_of_fit_ref 0.811
_refine_ls_hydrogen_treatment mixed
_refine_ls_matrix_type full
_refine_ls_number_parameters 479
_refine_ls_number_reflns 9827
_refine_ls_number_restraints 0
_refine_ls_restrained_S_all 0.811
_refine_ls_R_factor_all 0.2436
_refine_ls_R_factor_gt 0.0524
_refine_ls_shift/su_max 0.000
_refine_ls_shift/su_mean 0.000
_refine_ls_structure_factor_coef Fsqd
_refine_ls_weighting_details 'calc w=1/[\s^2^(Fo^2^)+(0.0291P)^2^+0.0000P] where P=(Fo^2^+2Fc^2^)/3'
_refine_ls_weighting_scheme calc
_refine_ls_wR_factor_gt 0.0882
_refine_ls_wR_factor_ref 0.1311
_reflns_number_gt 2820
_reflns_number_total 9827
_reflns_threshold_expression >2sigma(I)
_cod_data_source_file b106021j.txt
_cod_data_source_block jose_2
_cod_depositor_comments
;
The following automatic conversions were performed:
'_symmetry_cell_setting' value 'Monoclinic' changed to 'monoclinic'
according to '/home/saulius/struct/CIF-dictionaries/cif_core.dic'
dictionary named 'cif_core.dic' version 2.4.1 from 2010-06-29.

Automatic conversion script
Id: cif_fix_enum 1527 2010-12-29 10:47:43Z saulius 
;
_cod_original_sg_symbol_H-M P21/c
_cod_database_code 7010978

loop_
_symmetry_equiv_pos_as_xyz
'x, y, z'
'-x, y+1/2, -z+1/2'
'-x, -y, -z'
'x, -y-1/2, z-1/2'

loop_
_atom_site_label
_atom_site_type_symbol
_atom_site_fract_x
_atom_site_fract_y
_atom_site_fract_z
_atom_site_U_iso_or_equiv
_atom_site_adp_type
_atom_site_occupancy
_atom_site_symmetry_multiplicity
_atom_site_calc_flag
_atom_site_refinement_flags
_atom_site_disorder_assembly
_atom_site_disorder_group
C13 C 0.1893(6) 0.2185(6) 0.1617(6) 0.040(3) Uani 1 1 d . . .
C30 C 0.1952(6) 0.6483(6) 0.1515(5) 0.043(3) Uani 1 1 d . . .
H30 H 0.2384 0.6626 0.1904 0.052 Uiso 1 1 calc R . .
C40 C 0.3205(5) 0.3258(5) 0.2445(4) 0.036(3) Uani 1 1 d . . .
H40A H 0.3082 0.2895 0.2833 0.044 Uiso 1 1 calc R . .
H40B H 0.3759 0.3225 0.2528 0.044 Uiso 1 1 calc R . .
C16 C 0.0580(8) 0.1279(8) 0.1592(8) 0.078(4) Uani 1 1 d . . .
H16 H 0.0134 0.0961 0.1580 0.094 Uiso 1 1 calc R . .
C38 C 0.2154(5) 0.4386(5) 0.2474(5) 0.034(3) Uani 1 1 d . . .
H38A H 0.1887 0.4141 0.1986 0.041 Uiso 1 1 calc R . .
H38B H 0.2065 0.5030 0.2449 0.041 Uiso 1 1 calc R . .
C15 C 0.1225(8) 0.1128(8) 0.2176(7) 0.073(4) Uani 1 1 d . . .
H15 H 0.1211 0.0733 0.2562 0.088 Uiso 1 1 calc R . .
C41 C 0.3441(5) 0.4449(6) 0.3423(4) 0.041(3) Uani 1 1 d . . .
H41A H 0.3320 0.5050 0.3541 0.062 Uiso 1 1 calc R . .
H41B H 0.3986 0.4396 0.3496 0.062 Uiso 1 1 calc R . .
H41C H 0.3280 0.4032 0.3747 0.062 Uiso 1 1 calc R . .
C37 C 0.3014(5) 0.4235(6) 0.2587(5) 0.030(2) Uani 1 1 d . . .
C29 C 0.1312(7) 0.6951(7) 0.1459(6) 0.053(3) Uani 1 1 d . . .
H29 H 0.1304 0.7410 0.1799 0.063 Uiso 1 1 calc R . .
C14 C 0.1893(6) 0.1572(7) 0.2178(6) 0.055(3) Uani 1 1 d . . .
H14 H 0.2343 0.1461 0.2557 0.066 Uiso 1 1 calc R . .
C19 C 0.3342(6) 0.1689(6) 0.1587(6) 0.038(3) Uani 1 1 d . . .
C18 C 0.1240(6) 0.2349(7) 0.1040(5) 0.050(3) Uani 1 1 d . . .
H18 H 0.1249 0.2765 0.0666 0.060 Uiso 1 1 calc R . .
C2 C 0.1456(6) 0.4553(7) 0.4511(5) 0.064(4) Uani 1 1 d . . .
H2 H 0.1350 0.3951 0.4576 0.077 Uiso 1 1 calc R . .
C6 C 0.1841(6) 0.5686(6) 0.3798(6) 0.049(3) Uani 1 1 d . . .
H6 H 0.1987 0.5881 0.3379 0.059 Uiso 1 1 calc R . .
C1 C 0.1671(5) 0.4814(7) 0.3856(5) 0.041(3) Uani 1 1 d . . .
C39 C 0.3282(5) 0.4938(6) 0.2086(4) 0.035(2) Uani 1 1 d . . .
H39A H 0.3817 0.4801 0.2130 0.042 Uiso 1 1 calc R . .
H39B H 0.3278 0.5515 0.2330 0.042 Uiso 1 1 calc R . .
C20 C 0.3835(6) 0.1339(7) 0.2251(6) 0.058(3) Uani 1 1 d . . .
H20 H 0.3921 0.1654 0.2701 0.070 Uiso 1 1 calc R . .
C24 C 0.3243(6) 0.1181(8) 0.0926(6) 0.071(4) Uani 1 1 d . . .
H24 H 0.2919 0.1406 0.0482 0.085 Uiso 1 1 calc R . .
C10 C -0.0760(7) 0.3817(9) 0.1691(7) 0.067(4) Uani 1 1 d . . .
H10 H -0.1267 0.3782 0.1395 0.081 Uiso 1 1 calc R . .
C26 C 0.1343(6) 0.5589(7) 0.0462(6) 0.052(3) Uani 1 1 d . . .
H26 H 0.1343 0.5131 0.0119 0.063 Uiso 1 1 calc R . .
C9 C -0.0454(7) 0.3098(8) 0.2141(7) 0.070(4) Uani 1 1 d . . .
H9 H -0.0748 0.2582 0.2132 0.083 Uiso 1 1 calc R . .
C27 C 0.0684(7) 0.6069(7) 0.0413(6) 0.067(4) Uani 1 1 d . . .
H27 H 0.0239 0.5926 0.0040 0.081 Uiso 1 1 calc R . .
C5 C 0.1802(7) 0.6315(8) 0.4365(7) 0.074(4) Uani 1 1 d . . .
H5 H 0.1936 0.6912 0.4318 0.089 Uiso 1 1 calc R . .
C3 C 0.1400(7) 0.5172(9) 0.5055(6) 0.083(4) Uani 1 1 d . . .
H3 H 0.1247 0.4991 0.5474 0.099 Uiso 1 1 calc R . .
C17 C 0.0566(7) 0.1882(8) 0.1024(7) 0.075(4) Uani 1 1 d . . .
H17 H 0.0119 0.1975 0.0639 0.091 Uiso 1 1 calc R . .
C11 C -0.0363(8) 0.4558(9) 0.1664(7) 0.075(4) Uani 1 1 d . . .
H11 H -0.0574 0.5032 0.1345 0.090 Uiso 1 1 calc R . .
C12 C 0.0383(7) 0.4600(7) 0.2132(6) 0.051(3) Uani 1 1 d . . .
H12 H 0.0665 0.5123 0.2132 0.061 Uiso 1 1 calc R . .
C7 C 0.0731(6) 0.3890(7) 0.2606(5) 0.039(3) Uani 1 1 d . . .
C32 C 0.4191(6) 0.5637(7) 0.0839(5) 0.053(3) Uani 1 1 d . . .
H32 H 0.4309 0.5029 0.0912 0.063 Uiso 1 1 calc R . .
C28 C 0.0668(7) 0.6751(7) 0.0898(7) 0.066(4) Uani 1 1 d . . .
H28 H 0.0219 0.7080 0.0846 0.079 Uiso 1 1 calc R . .
C33 C 0.4724(7) 0.6221(10) 0.0725(6) 0.086(4) Uani 1 1 d . . .
H33 H 0.5207 0.6003 0.0729 0.103 Uiso 1 1 calc R . .
C21 C 0.4193(6) 0.0519(7) 0.2228(7) 0.065(4) Uani 1 1 d . . .
H21 H 0.4528 0.0286 0.2663 0.078 Uiso 1 1 calc R . .
C22 C 0.4051(8) 0.0037(8) 0.1548(8) 0.084(4) Uani 1 1 d . . .
H22 H 0.4274 -0.0527 0.1546 0.101 Uiso 1 1 calc R . .
C4 C 0.1575(8) 0.6060(9) 0.4963(7) 0.084(5) Uani 1 1 d . . .
H4 H 0.1535 0.6484 0.5321 0.101 Uiso 1 1 calc R . .
C23 C 0.3597(8) 0.0375(8) 0.0898(7) 0.086(5) Uani 1 1 d . . .
H23 H 0.3527 0.0068 0.0446 0.103 Uiso 1 1 calc R . .
C25 C 0.2013(6) 0.5788(6) 0.1025(5) 0.034(3) Uani 1 1 d . . .
C35 C 0.3882(8) 0.7450(8) 0.0576(6) 0.069(4) Uani 1 1 d . . .
H35 H 0.3767 0.8055 0.0478 0.083 Uiso 1 1 calc R . .
C36 C 0.3341(6) 0.6856(7) 0.0700(5) 0.057(3) Uani 1 1 d . . .
H36 H 0.2856 0.7078 0.0683 0.068 Uiso 1 1 calc R . .
C34 C 0.4579(7) 0.7117(10) 0.0604(7) 0.083(5) Uani 1 1 d . . .
H34 H 0.4965 0.7498 0.0541 0.100 Uiso 1 1 calc R . .
N2 N 0.5283(5) 0.2474(6) 0.1632(5) 0.065(3) Uiso 1 1 d . . .
N1 N 0.7196(5) 0.3943(6) 0.1819(5) 0.067(3) Uiso 1 1 d . . .
O1 O 0.7332(5) 0.2456(6) 0.1829(4) 0.096(3) Uiso 1 1 d . . .
O2 O 0.4719(5) 0.3746(6) 0.1766(4) 0.102(3) Uiso 1 1 d . . .
C102 C 0.7126(7) 0.3164(8) 0.1490(7) 0.083(4) Uiso 1 1 d . . .
H102 H 0.6909 0.3140 0.0972 0.100 Uiso 1 1 calc R . .
C101 C 0.7501(7) 0.4068(8) 0.2639(6) 0.097(4) Uiso 1 1 d . . .
H10A H 0.7369 0.3556 0.2895 0.146 Uiso 1 1 calc R . .
H10B H 0.7280 0.4600 0.2790 0.146 Uiso 1 1 calc R . .
H10C H 0.8050 0.4130 0.2767 0.146 Uiso 1 1 calc R . .
C105 C 0.5688(7) 0.2421(8) 0.2435(6) 0.100(4) Uiso 1 1 d . . .
H10D H 0.6229 0.2515 0.2503 0.150 Uiso 1 1 calc R . .
H10E H 0.5607 0.1838 0.2624 0.150 Uiso 1 1 calc R . .
H10F H 0.5493 0.2875 0.2703 0.150 Uiso 1 1 calc R . .
C104 C 0.5366(7) 0.1717(7) 0.1147(6) 0.097(4) Uiso 1 1 d . . .
H10G H 0.4980 0.1761 0.0674 0.146 Uiso 1 1 calc R . .
H10H H 0.5305 0.1161 0.1388 0.146 Uiso 1 1 calc R . .
H10I H 0.5868 0.1736 0.1063 0.146 Uiso 1 1 calc R . .
C100 C 0.6935(7) 0.4729(8) 0.1330(7) 0.116(5) Uiso 1 1 d . . .
H10J H 0.7367 0.5111 0.1342 0.174 Uiso 1 1 calc R . .
H10K H 0.6561 0.5058 0.1507 0.174 Uiso 1 1 calc R . .
H10L H 0.6707 0.4531 0.0824 0.174 Uiso 1 1 calc R . .
C103 C 0.4820(7) 0.3105(8) 0.1350(7) 0.090(4) Uiso 1 1 d . . .
H103 H 0.4555 0.3097 0.0842 0.108 Uiso 1 1 calc R . .
Ag2 Ag 0.26425(5) 0.36775(5) 0.03972(4) 0.0427(2) Uani 1 1 d . . .
Ag1 Ag 0.21370(5) 0.25644(5) 0.38015(4) 0.0505(3) Uani 1 1 d . . .
P3 P 0.28197(15) 0.51365(16) 0.10542(13) 0.0332(7) Uani 1 1 d . . .
P1 P 0.16915(16) 0.39243(17) 0.31684(14) 0.0385(7) Uani 1 1 d . . .
P2 P 0.27558(15) 0.26945(17) 0.15221(14) 0.0369(7) Uani 1 1 d . . .
Cl1 Cl 0.13698(15) 0.35536(17) -0.06977(13) 0.0517(7) Uani 1 1 d . . .
Cl2 Cl 0.33943(15) 0.31113(16) -0.05590(14) 0.0506(8) Uani 1 1 d . . .
C31 C 0.3480(6) 0.5942(7) 0.0848(5) 0.037(3) Uani 1 1 d . . .
C8 C 0.0288(7) 0.3138(7) 0.2606(6) 0.052(3) Uani 1 1 d . . .
H8 H 0.0489 0.2656 0.2919 0.062 Uiso 1 1 calc R . .

loop_
_atom_site_aniso_label
_atom_site_aniso_U_11
_atom_site_aniso_U_22
_atom_site_aniso_U_33
_atom_site_aniso_U_23
_atom_site_aniso_U_13
_atom_site_aniso_U_12
C13 0.034(7) 0.034(6) 0.049(7) 0.003(5) 0.007(6) 0.001(5)
C30 0.043(8) 0.036(7) 0.050(7) 0.004(5) 0.011(6) 0.010(6)
C40 0.038(7) 0.031(6) 0.039(6) 0.003(5) 0.009(5) 0.001(5)
C16 0.073(11) 0.073(10) 0.102(11) -0.020(10) 0.044(10) -0.034(9)
C38 0.049(7) 0.020(5) 0.033(6) 0.004(4) 0.009(6) -0.010(5)
C15 0.089(12) 0.066(9) 0.070(9) 0.012(8) 0.030(9) 0.003(9)
C41 0.043(7) 0.050(7) 0.028(5) -0.005(5) 0.004(5) -0.006(5)
C37 0.027(6) 0.032(6) 0.031(6) 0.001(5) 0.007(5) -0.003(5)
C29 0.048(8) 0.048(8) 0.061(8) -0.009(6) 0.013(7) 0.009(7)
C14 0.049(8) 0.057(8) 0.062(8) -0.002(6) 0.023(7) -0.025(6)
C19 0.045(8) 0.028(6) 0.046(6) -0.003(5) 0.021(6) -0.001(5)
C18 0.045(8) 0.068(8) 0.040(6) 0.005(6) 0.019(6) -0.007(7)
C2 0.089(10) 0.067(8) 0.050(7) -0.005(7) 0.044(8) -0.002(7)
C6 0.067(9) 0.032(6) 0.053(7) -0.001(6) 0.024(7) 0.001(6)
C1 0.038(7) 0.046(7) 0.039(6) 0.007(6) 0.011(6) 0.006(6)
C39 0.032(6) 0.040(6) 0.028(5) -0.011(5) 0.002(5) 0.005(5)
C20 0.043(8) 0.049(7) 0.077(8) 0.009(7) 0.008(7) 0.011(6)
C24 0.064(9) 0.065(9) 0.061(8) 0.008(7) -0.021(7) 0.029(7)
C10 0.036(8) 0.087(11) 0.068(9) -0.006(9) -0.005(7) -0.001(8)
C26 0.046(8) 0.048(7) 0.064(8) -0.009(6) 0.015(7) 0.014(6)
C9 0.042(9) 0.096(11) 0.078(10) -0.013(8) 0.029(8) -0.027(8)
C27 0.054(9) 0.072(9) 0.069(9) 0.003(7) 0.006(7) 0.018(7)
C5 0.105(11) 0.041(7) 0.073(9) -0.011(8) 0.017(9) 0.000(8)
C3 0.107(12) 0.111(12) 0.044(8) -0.025(9) 0.045(8) 0.008(10)
C17 0.048(9) 0.105(11) 0.067(9) -0.002(8) 0.005(8) -0.017(8)
C11 0.068(11) 0.076(10) 0.075(9) 0.012(8) 0.009(9) 0.021(9)
C12 0.054(8) 0.038(7) 0.060(8) 0.004(6) 0.014(7) 0.002(6)
C7 0.033(7) 0.043(7) 0.046(6) 0.009(5) 0.019(6) 0.004(6)
C32 0.033(8) 0.069(8) 0.056(7) 0.020(6) 0.012(7) 0.000(7)
C28 0.049(9) 0.057(8) 0.099(11) 0.000(8) 0.034(9) 0.026(7)
C33 0.032(8) 0.130(13) 0.094(10) 0.046(10) 0.016(8) 0.003(9)
C21 0.062(9) 0.049(8) 0.074(9) 0.016(7) 0.004(8) 0.015(7)
C22 0.093(12) 0.054(9) 0.101(11) -0.017(9) 0.019(10) 0.002(8)
C4 0.113(13) 0.074(11) 0.058(9) -0.024(8) 0.012(9) -0.003(9)
C23 0.125(14) 0.060(10) 0.076(10) -0.014(8) 0.035(10) 0.022(9)
C25 0.043(7) 0.028(6) 0.029(6) -0.004(5) 0.005(6) 0.002(5)
C35 0.097(11) 0.060(8) 0.060(8) 0.013(7) 0.037(8) -0.029(9)
C36 0.054(9) 0.063(8) 0.054(7) 0.012(7) 0.014(7) -0.001(7)
C34 0.041(9) 0.121(14) 0.093(10) 0.039(10) 0.025(9) -0.015(9)
Ag2 0.0445(5) 0.0437(5) 0.0380(4) -0.0030(4) 0.0079(4) 0.0021(5)
Ag1 0.0527(6) 0.0436(5) 0.0553(5) 0.0140(5) 0.0151(5) 0.0062(5)
P3 0.0342(17) 0.0313(15) 0.0335(15) 0.0004(13) 0.0085(14) 0.0006(13)
P1 0.0350(18) 0.0400(18) 0.0442(16) 0.0064(14) 0.0168(15) -0.0008(14)
P2 0.0372(18) 0.0352(17) 0.0374(15) 0.0032(13) 0.0085(14) 0.0002(13)
Cl1 0.0423(18) 0.0564(18) 0.0491(16) -0.0115(15) 0.0000(14) 0.0123(15)
Cl2 0.0386(18) 0.0605(18) 0.0532(17) -0.0125(15) 0.0134(15) -0.0070(14)
C31 0.043(8) 0.042(7) 0.029(6) 0.012(5) 0.016(6) -0.005(6)
C8 0.043(8) 0.067(8) 0.046(7) 0.005(6) 0.014(7) 0.012(7)

loop_
_atom_type_symbol
_atom_type_description
_atom_type_scat_dispersion_real
_atom_type_scat_dispersion_imag
_atom_type_scat_source
C C 0.0033 0.0016 'International Tables Vol C Tables 4.2.6.8 and 6.1.1.4'
H H 0.0000 0.0000 'International Tables Vol C Tables 4.2.6.8 and 6.1.1.4'
Ag Ag -0.8971 1.1015 'International Tables Vol C Tables 4.2.6.8 and 6.1.1.4'
Cl Cl 0.1484 0.1585 'International Tables Vol C Tables 4.2.6.8 and 6.1.1.4'
P P 0.1023 0.0942 'International Tables Vol C Tables 4.2.6.8 and 6.1.1.4'
N N 0.0061 0.0033 'International Tables Vol C Tables 4.2.6.8 and 6.1.1.4'
O O 0.0106 0.0060 'International Tables Vol C Tables 4.2.6.8 and 6.1.1.4'

loop_
_geom_angle_atom_site_label_1
_geom_angle_atom_site_label_2
_geom_angle_atom_site_label_3
_geom_angle
_geom_angle_site_symmetry_1
_geom_angle_site_symmetry_3
_geom_angle_publ_flag
C18 C13 C14 121.5(10) . . ?
C18 C13 P2 115.8(8) . . ?
C14 C13 P2 122.2(8) . . ?
C29 C30 C25 124.0(10) . . ?
C37 C40 P2 121.2(6) . . ?
C15 C16 C17 122.8(12) . . ?
C37 C38 P1 119.2(6) . . ?
C16 C15 C14 118.6(12) . . ?
C38 C37 C40 112.7(7) . . ?
C38 C37 C41 108.3(7) . . ?
C40 C37 C41 106.8(7) . . ?
C38 C37 C39 106.8(7) . . ?
C40 C37 C39 114.4(7) . . ?
C41 C37 C39 107.6(7) . . ?
C30 C29 C28 119.2(11) . . ?
C15 C14 C13 119.7(11) . . ?
C20 C19 C24 117.3(9) . . ?
C20 C19 P2 125.6(8) . . ?
C24 C19 P2 116.8(8) . . ?
C13 C18 C17 119.0(10) . . ?
C3 C2 C1 121.8(11) . . ?
C1 C6 C5 121.2(10) . . ?
C6 C1 C2 116.9(9) . . ?
C6 C1 P1 126.1(8) . . ?
C2 C1 P1 117.0(8) . . ?
C37 C39 P3 125.7(6) . . ?
C21 C20 C19 119.3(10) . . ?
C23 C24 C19 123.7(11) . . ?
C11 C10 C9 122.6(12) . . ?
C27 C26 C25 120.0(10) . . ?
C10 C9 C8 120.2(11) . . ?
C28 C27 C26 121.4(12) . . ?
C4 C5 C6 120.8(11) . . ?
C4 C3 C2 118.8(11) . . ?
C16 C17 C18 118.3(12) . . ?
C10 C11 C12 117.2(12) . . ?
C11 C12 C7 123.1(11) . . ?
C8 C7 C12 116.7(10) . . ?
C8 C7 P1 120.1(8) . . ?
C12 C7 P1 123.1(8) . . ?
C33 C32 C31 119.9(11) . . ?
C27 C28 C29 119.8(11) . . ?
C32 C33 C34 122.6(12) . . ?
C20 C21 C22 120.2(11) . . ?
C23 C22 C21 121.4(12) . . ?
C5 C4 C3 120.4(12) . . ?
C22 C23 C24 118.0(12) . . ?
C26 C25 C30 115.6(9) . . ?
C26 C25 P3 117.0(7) . . ?
C30 C25 P3 127.4(8) . . ?
C34 C35 C36 117.1(12) . . ?
C35 C36 C31 123.9(11) . . ?
C35 C34 C33 120.2(12) . . ?
C103 N2 C105 123.0(11) . . ?
C103 N2 C104 118.8(10) . . ?
C105 N2 C104 118.0(10) . . ?
C102 N1 C100 116.6(10) . . ?
C102 N1 C101 123.7(10) . . ?
C100 N1 C101 119.8(9) . . ?
O1 C102 N1 123.3(12) . . ?
O2 C103 N2 119.7(12) . . ?
P3 Ag2 P2 97.77(8) . . ?
P3 Ag2 Cl1 114.24(8) . . ?
P2 Ag2 Cl1 117.07(9) . . ?
P3 Ag2 Cl2 126.05(8) . . ?
P2 Ag2 Cl2 115.37(9) . . ?
Cl1 Ag2 Cl2 87.96(8) . . ?
P3 Ag2 Ag1 151.29(6) . 4_565 ?
P2 Ag2 Ag1 110.22(7) . 4_565 ?
Cl1 Ag2 Ag1 47.06(6) . 4_565 ?
Cl2 Ag2 Ag1 46.36(6) . 4_565 ?
P1 Ag1 Cl2 136.80(9) . 4_566 ?
P1 Ag1 Cl1 127.15(9) . 4_566 ?
Cl2 Ag1 Cl1 94.75(9) 4_566 4_566 ?
C25 P3 C31 102.7(5) . . ?
C25 P3 C39 104.7(4) . . ?
C31 P3 C39 100.5(4) . . ?
C25 P3 Ag2 118.8(3) . . ?
C31 P3 Ag2 119.0(3) . . ?
C39 P3 Ag2 108.8(3) . . ?
C7 P1 C1 103.0(4) . . ?
C7 P1 C38 99.3(4) . . ?
C1 P1 C38 108.1(4) . . ?
C7 P1 Ag1 114.5(3) . . ?
C1 P1 Ag1 110.0(3) . . ?
C38 P1 Ag1 120.3(3) . . ?
C13 P2 C19 98.8(4) . . ?
C13 P2 C40 105.9(4) . . ?
C19 P2 C40 102.0(4) . . ?
C13 P2 Ag2 117.0(4) . . ?
C19 P2 Ag2 116.7(3) . . ?
C40 P2 Ag2 114.2(3) . . ?
Ag1 Cl1 Ag2 82.77(8) 4_565 . ?
Ag1 Cl2 Ag2 82.87(8) 4_565 . ?
C32 C31 C36 116.1(9) . . ?
C32 C31 P3 117.4(8) . . ?
C36 C31 P3 126.5(9) . . ?
C7 C8 C9 120.0(11) . . ?

loop_
_geom_bond_atom_site_label_1
_geom_bond_atom_site_label_2
_geom_bond_distance
_geom_bond_site_symmetry_2
_geom_bond_publ_flag
C13 C18 1.377(12) . ?
C13 C14 1.380(11) . ?
C13 P2 1.784(10) . ?
C30 C29 1.328(12) . ?
C30 C25 1.397(11) . ?
C40 C37 1.532(10) . ?
C40 P2 1.873(8) . ?
C16 C15 1.373(15) . ?
C16 C17 1.373(14) . ?
C38 C37 1.526(11) . ?
C38 P1 1.843(8) . ?
C15 C14 1.374(14) . ?
C41 C37 1.558(10) . ?
C37 C39 1.558(10) . ?
C29 C28 1.363(13) . ?
C19 C20 1.403(12) . ?
C19 C24 1.406(12) . ?
C19 P2 1.817(9) . ?
C18 C17 1.394(13) . ?
C2 C3 1.385(12) . ?
C2 C1 1.421(11) . ?
C6 C1 1.343(11) . ?
C6 C5 1.420(12) . ?
C1 P1 1.841(9) . ?
C39 P3 1.882(8) . ?
C20 C21 1.387(12) . ?
C24 C23 1.365(13) . ?
C10 C11 1.323(13) . ?
C10 C9 1.374(14) . ?
C26 C27 1.368(12) . ?
C26 C25 1.396(12) . ?
C9 C8 1.382(13) . ?
C27 C28 1.357(12) . ?
C5 C4 1.335(13) . ?
C3 C4 1.379(14) . ?
C11 C12 1.388(14) . ?
C12 C7 1.405(12) . ?
C7 C8 1.374(12) . ?
C7 P1 1.763(10) . ?
C32 C33 1.355(13) . ?
C32 C31 1.366(12) . ?
C33 C34 1.363(15) . ?
C21 C22 1.406(13) . ?
C22 C23 1.353(14) . ?
C25 P3 1.738(9) . ?
C35 C34 1.340(14) . ?
C35 C36 1.382(13) . ?
C36 C31 1.394(11) . ?
N2 C103 1.270(12) . ?
N2 C105 1.465(11) . ?
N2 C104 1.471(11) . ?
N1 C102 1.298(11) . ?
N1 C100 1.473(12) . ?
N1 C101 1.476(12) . ?
O1 C102 1.229(12) . ?
O2 C103 1.267(12) . ?
Ag2 P3 2.463(2) . ?
Ag2 P2 2.502(3) . ?
Ag2 Cl1 2.620(3) . ?
Ag2 Cl2 2.642(3) . ?
Ag2 Ag1 3.3847(12) 4_565 ?
Ag1 P1 2.364(3) . ?
Ag1 Cl2 2.469(3) 4_566 ?
Ag1 Cl1 2.498(3) 4_566 ?
P3 C31 1.803(9) . ?
Cl1 Ag1 2.498(3) 4_565 ?
Cl2 Ag1 2.469(3) 4_565 ?

loop_
_geom_torsion_atom_site_label_1
_geom_torsion_atom_site_label_2
_geom_torsion_atom_site_label_3
_geom_torsion_atom_site_label_4
_geom_torsion
_geom_torsion_site_symmetry_1
_geom_torsion_site_symmetry_2
_geom_torsion_site_symmetry_3
_geom_torsion_site_symmetry_4
_geom_torsion_publ_flag
C17 C16 C15 C14 -2.5(19) . . . . ?
P1 C38 C37 C40 71.5(9) . . . . ?
P1 C38 C37 C41 -46.4(9) . . . . ?
P1 C38 C37 C39 -162.1(5) . . . . ?
P2 C40 C37 C38 57.0(9) . . . . ?
P2 C40 C37 C41 175.9(6) . . . . ?
P2 C40 C37 C39 -65.2(10) . . . . ?
C25 C30 C29 C28 0.4(16) . . . . ?
C16 C15 C14 C13 2.8(17) . . . . ?
C18 C13 C14 C15 -1.5(16) . . . . ?
P2 C13 C14 C15 -172.9(8) . . . . ?
C14 C13 C18 C17 -0.2(15) . . . . ?
P2 C13 C18 C17 171.7(8) . . . . ?
C5 C6 C1 C2 -0.4(16) . . . . ?
C5 C6 C1 P1 179.7(8) . . . . ?
C3 C2 C1 C6 1.9(16) . . . . ?
C3 C2 C1 P1 -178.1(9) . . . . ?
C38 C37 C39 P3 -51.6(9) . . . . ?
C40 C37 C39 P3 73.8(10) . . . . ?
C41 C37 C39 P3 -167.8(6) . . . . ?
C24 C19 C20 C21 -0.5(15) . . . . ?
P2 C19 C20 C21 173.9(8) . . . . ?
C20 C19 C24 C23 0.1(17) . . . . ?
P2 C19 C24 C23 -174.8(10) . . . . ?
C11 C10 C9 C8 2.0(19) . . . . ?
C25 C26 C27 C28 1.0(17) . . . . ?
C1 C6 C5 C4 -1.7(18) . . . . ?
C1 C2 C3 C4 -1.5(19) . . . . ?
C15 C16 C17 C18 0.8(19) . . . . ?
C13 C18 C17 C16 0.5(16) . . . . ?
C9 C10 C11 C12 -2.0(19) . . . . ?
C10 C11 C12 C7 1.9(17) . . . . ?
C11 C12 C7 C8 -1.7(15) . . . . ?
C11 C12 C7 P1 177.1(8) . . . . ?
C26 C27 C28 C29 -1.8(17) . . . . ?
C30 C29 C28 C27 1.2(17) . . . . ?
C31 C32 C33 C34 -1.1(19) . . . . ?
C19 C20 C21 C22 -1.2(17) . . . . ?
C20 C21 C22 C23 3(2) . . . . ?
C6 C5 C4 C3 2(2) . . . . ?
C2 C3 C4 C5 -1(2) . . . . ?
C21 C22 C23 C24 -4(2) . . . . ?
C19 C24 C23 C22 2(2) . . . . ?
C27 C26 C25 C30 0.5(14) . . . . ?
C27 C26 C25 P3 179.2(8) . . . . ?
C29 C30 C25 C26 -1.2(14) . . . . ?
C29 C30 C25 P3 -179.7(8) . . . . ?
C34 C35 C36 C31 -0.1(17) . . . . ?
C36 C35 C34 C33 2(2) . . . . ?
C32 C33 C34 C35 -2(2) . . . . ?
C100 N1 C102 O1 178.9(11) . . . . ?
C101 N1 C102 O1 -3(2) . . . . ?
C105 N2 C103 O2 3.2(18) . . . . ?
C104 N2 C103 O2 177.3(10) . . . . ?
C26 C25 P3 C31 115.4(8) . . . . ?
C30 C25 P3 C31 -66.1(9) . . . . ?
C26 C25 P3 C39 -140.0(7) . . . . ?
C30 C25 P3 C39 38.5(9) . . . . ?
C26 C25 P3 Ag2 -18.4(9) . . . . ?
C30 C25 P3 Ag2 160.1(7) . . . . ?
C37 C39 P3 C25 79.0(8) . . . . ?
C37 C39 P3 C31 -174.7(7) . . . . ?
C37 C39 P3 Ag2 -48.9(8) . . . . ?
P2 Ag2 P3 C25 -100.9(3) . . . . ?
Cl1 Ag2 P3 C25 23.5(4) . . . . ?
Cl2 Ag2 P3 C25 129.8(3) . . . . ?
Ag1 Ag2 P3 C25 66.4(4) 4_565 . . . ?
P2 Ag2 P3 C31 132.8(4) . . . . ?
Cl1 Ag2 P3 C31 -102.7(4) . . . . ?
Cl2 Ag2 P3 C31 3.5(4) . . . . ?
Ag1 Ag2 P3 C31 -59.9(4) 4_565 . . . ?
P2 Ag2 P3 C39 18.7(3) . . . . ?
Cl1 Ag2 P3 C39 143.1(3) . . . . ?
Cl2 Ag2 P3 C39 -110.7(3) . . . . ?
Ag1 Ag2 P3 C39 -174.1(3) 4_565 . . . ?
C8 C7 P1 C1 -114.5(8) . . . . ?
C12 C7 P1 C1 66.7(8) . . . . ?
C8 C7 P1 C38 134.3(8) . . . . ?
C12 C7 P1 C38 -44.5(8) . . . . ?
C8 C7 P1 Ag1 4.8(9) . . . . ?
C12 C7 P1 Ag1 -174.0(7) . . . . ?
C6 C1 P1 C7 -94.2(10) . . . . ?
C2 C1 P1 C7 85.9(8) . . . . ?
C6 C1 P1 C38 10.2(11) . . . . ?
C2 C1 P1 C38 -169.7(8) . . . . ?
C6 C1 P1 Ag1 143.4(9) . . . . ?
C2 C1 P1 Ag1 -36.5(9) . . . . ?
C37 C38 P1 C7 -158.0(7) . . . . ?
C37 C38 P1 C1 95.0(7) . . . . ?
C37 C38 P1 Ag1 -32.4(8) . . . . ?
Cl2 Ag1 P1 C7 163.3(3) 4_566 . . . ?
Cl1 Ag1 P1 C7 -33.2(4) 4_566 . . . ?
Cl2 Ag1 P1 C1 -81.3(4) 4_566 . . . ?
Cl1 Ag1 P1 C1 82.2(4) 4_566 . . . ?
Cl2 Ag1 P1 C38 45.2(4) 4_566 . . . ?
Cl1 Ag1 P1 C38 -151.3(3) 4_566 . . . ?
C18 C13 P2 C19 -123.4(8) . . . . ?
C14 C13 P2 C19 48.4(9) . . . . ?
C18 C13 P2 C40 131.3(8) . . . . ?
C14 C13 P2 C40 -56.8(9) . . . . ?
C18 C13 P2 Ag2 2.7(9) . . . . ?
C14 C13 P2 Ag2 174.5(7) . . . . ?
C20 C19 P2 C13 -92.2(9) . . . . ?
C24 C19 P2 C13 82.2(9) . . . . ?
C20 C19 P2 C40 16.2(10) . . . . ?
C24 C19 P2 C40 -169.3(8) . . . . ?
C20 C19 P2 Ag2 141.5(8) . . . . ?
C24 C19 P2 Ag2 -44.1(9) . . . . ?
C37 C40 P2 C13 -90.0(8) . . . . ?
C37 C40 P2 C19 167.1(7) . . . . ?
C37 C40 P2 Ag2 40.3(8) . . . . ?
P3 Ag2 P2 C13 107.4(3) . . . . ?
Cl1 Ag2 P2 C13 -15.0(4) . . . . ?
Cl2 Ag2 P2 C13 -116.4(3) . . . . ?
Ag1 Ag2 P2 C13 -66.2(3) 4_565 . . . ?
P3 Ag2 P2 C19 -136.0(4) . . . . ?
Cl1 Ag2 P2 C19 101.7(4) . . . . ?
Cl2 Ag2 P2 C19 0.3(4) . . . . ?
Ag1 Ag2 P2 C19 50.5(4) 4_565 . . . ?
P3 Ag2 P2 C40 -17.1(3) . . . . ?
Cl1 Ag2 P2 C40 -139.5(3) . . . . ?
Cl2 Ag2 P2 C40 119.1(3) . . . . ?
Ag1 Ag2 P2 C40 169.4(3) 4_565 . . . ?
P3 Ag2 Cl1 Ag1 153.50(8) . . . 4_565 ?
P2 Ag2 Cl1 Ag1 -93.13(9) . . . 4_565 ?
Cl2 Ag2 Cl1 Ag1 24.47(8) . . . 4_565 ?
P3 Ag2 Cl2 Ag1 -143.60(9) . . . 4_565 ?
P2 Ag2 Cl2 Ag1 94.38(10) . . . 4_565 ?
Cl1 Ag2 Cl2 Ag1 -24.77(8) . . . 4_565 ?
C33 C32 C31 C36 2.9(16) . . . . ?
C33 C32 C31 P3 -176.7(8) . . . . ?
C35 C36 C31 C32 -2.4(16) . . . . ?
C35 C36 C31 P3 177.2(8) . . . . ?
C25 P3 C31 C32 179.0(8) . . . . ?
C39 P3 C31 C32 71.2(9) . . . . ?
Ag2 P3 C31 C32 -47.4(9) . . . . ?
C25 P3 C31 C36 -0.5(10) . . . . ?
C39 P3 C31 C36 -108.4(9) . . . . ?
Ag2 P3 C31 C36 133.0(8) . . . . ?
C12 C7 C8 C9 1.6(14) . . . . ?
P1 C7 C8 C9 -177.3(8) . . . . ?
C10 C9 C8 C7 -1.7(16) . . . . ?
